data_7122110
loop_
_publ_author_name
'Vasseur, Alexandre'
'Membrat, Romain'
'Palpacelli, Davide'
'Giorgi, Michel'
'Nuel, Didier'
'Giordano, Laurent'
'Martinez, Alexandre'

_publ_section_title
;
 Synthesis of chiral supramolecular bisphosphinite palladacycles through
 hydrogen transfer-promoted self-assembly process.
;
_journal_issue 72
_journal_name_full 'Chemical communications (Cambridge, England)'
_journal_page_first 10132
_journal_page_last 10135
_journal_paper_doi 10.1039/c8cc06283h
_journal_volume 54
_journal_year 2018
_chemical_absolute_configuration ad
_chemical_formula_moiety 'C29 H38 O4 P2 Pd'
_chemical_formula_sum 'C29 H38 O4 P2 Pd'
_chemical_formula_weight 618.93
_space_group_crystal_system orthorhombic
_space_group_IT_number 19
_space_group_name_Hall 'P 2ac 2ab'
_space_group_name_H-M_alt 'P 21 21 21'
_symmetry_space_group_name_Hall 'P 2ac 2ab'
_symmetry_space_group_name_H-M 'P 21 21 21'
_atom_sites_solution_hydrogens mixed
_atom_sites_solution_primary dual
_audit_creation_date 2017-07-18
_audit_creation_method
;
Olex2 1.2
(compiled 2017.03.28 svn.r3405 for OlexSys, GUI svn.r5337)
;
_audit_update_record
;
2018-04-13 deposited with the CCDC.
2018-08-06 downloaded from the CCDC.
;
_cell_angle_alpha 90
_cell_angle_beta 90
_cell_angle_gamma 90
_cell_formula_units_Z 4
_cell_length_a 9.8856(2)
_cell_length_b 15.3472(4)
_cell_length_c 20.4744(5)
_cell_measurement_reflns_used 20495
_cell_measurement_temperature 293
_cell_measurement_theta_max 25.7640
_cell_measurement_theta_min 3.8340
_cell_volume 3106.30(13)
_computing_cell_refinement 'CrysAlisPro 1.171.39.18b (Rigaku OD, 2015)'
_computing_data_collection 'CrysAlisPro 1.171.39.18b (Rigaku OD, 2015)'
_computing_data_reduction 'CrysAlisPro 1.171.39.18b (Rigaku OD, 2015)'
_computing_molecular_graphics 'Olex2 (Dolomanov et al., 2009)'
_computing_publication_material 'Olex2 (Dolomanov et al., 2009)'
_computing_structure_refinement 'ShelXL (Sheldrick, 2015)'
_computing_structure_solution 'ShelXT (Sheldrick, 2015)'
_diffrn_ambient_temperature 293
_diffrn_detector 'CCD plate'
_diffrn_detector_area_resol_mean 5.3048
_diffrn_detector_type AtlasS2
_diffrn_measured_fraction_theta_full 0.997
_diffrn_measured_fraction_theta_max 0.924
_diffrn_measurement_details
;
List of Runs (angles in degrees, time in seconds):

  # Type    Start    End  Width  t~exp~   \w     \q     \k     \f   Frames
#--------------------------------------------------------------------------
  1  \w    -20.00  49.00   1.00   30.00    --    8.41 -99.00 150.00   69
  2  \w    -16.00  83.00   1.00   30.00    --    8.41  38.00 150.00   99
  3  \w    -72.00  49.00   1.00   30.00    --    8.41 -19.00 150.00  121
  4  \w    -20.00   5.00   1.00   30.00    --   -7.78 -99.00 120.00   25
  5  \w    -32.00  66.00   1.00   30.00    --   -7.78  38.00  30.00   98
  6  \w    -20.00  82.00   1.00   30.00    --    8.41  57.00 -60.00  102
  7  \w    -20.00  49.00   1.00   30.00    --    8.41 -99.00   0.00   69
;
_diffrn_measurement_device 'four-circle diffractometer'
_diffrn_measurement_device_type 'SuperNova, Dual, Cu at home/near, AtlasS2'
_diffrn_measurement_method '\w scans'
_diffrn_orient_matrix_type 'CrysAlisPro convention (1999,Acta A55,543-557)'
_diffrn_orient_matrix_UB_11 -0.0545721000
_diffrn_orient_matrix_UB_12 -0.0240672000
_diffrn_orient_matrix_UB_13 0.0134218000
_diffrn_orient_matrix_UB_21 -0.0164961000
_diffrn_orient_matrix_UB_22 0.0358098000
_diffrn_orient_matrix_UB_23 0.0204354000
_diffrn_orient_matrix_UB_31 -0.0435791000
_diffrn_orient_matrix_UB_32 0.0165970000
_diffrn_orient_matrix_UB_33 -0.0245267000
_diffrn_radiation_monochromator mirror
_diffrn_radiation_probe x-ray
_diffrn_radiation_type MoK\a
_diffrn_radiation_wavelength 0.71073
_diffrn_reflns_av_R_equivalents 0.0338
_diffrn_reflns_av_unetI/netI 0.0222
_diffrn_reflns_Laue_measured_fraction_full 0.997
_diffrn_reflns_Laue_measured_fraction_max 0.924
_diffrn_reflns_limit_h_max 12
_diffrn_reflns_limit_h_min -12
_diffrn_reflns_limit_k_max 20
_diffrn_reflns_limit_k_min -18
_diffrn_reflns_limit_l_max 26
_diffrn_reflns_limit_l_min -27
_diffrn_reflns_number 47991
_diffrn_reflns_point_group_measured_fraction_full 0.998
_diffrn_reflns_point_group_measured_fraction_max 0.892
_diffrn_reflns_theta_full 25.242
_diffrn_reflns_theta_max 28.703
_diffrn_reflns_theta_min 3.267
_diffrn_source 'micro-focus sealed X-ray tube'
_diffrn_source_type 'SuperNova (Mo) X-ray Source'
_exptl_absorpt_coefficient_mu 0.730
_exptl_absorpt_correction_T_max 1.00000
_exptl_absorpt_correction_T_min 0.79002
_exptl_absorpt_correction_type multi-scan
_exptl_absorpt_process_details
;
CrysAlisPro 1.171.39.18b (Rigaku Oxford Diffraction, 2015)
Empirical absorption correction using spherical harmonics,
 implemented in SCALE3 ABSPACK scaling algorithm.
;
_exptl_crystal_colour yellow
_exptl_crystal_colour_primary yellow
_exptl_crystal_density_diffrn 1.323
_exptl_crystal_description prism
_exptl_crystal_F_000 1280
_exptl_crystal_size_max 0.32
_exptl_crystal_size_mid 0.2
_exptl_crystal_size_min 0.12
_refine_diff_density_max 0.460
_refine_diff_density_min -0.251
_refine_diff_density_rms 0.043
_refine_ls_abs_structure_details
;
 Flack x determined using 2282 quotients [(I+)-(I-)]/[(I+)+(I-)]
 (Parsons, Flack and Wagner, Acta Cryst. B69 (2013) 249-259).
;
_refine_ls_abs_structure_Flack -0.064(8)
_refine_ls_extinction_method none
_refine_ls_goodness_of_fit_ref 1.097
_refine_ls_hydrogen_treatment constr
_refine_ls_matrix_type full
_refine_ls_number_parameters 333
_refine_ls_number_reflns 7163
_refine_ls_number_restraints 0
_refine_ls_restrained_S_all 1.097
_refine_ls_R_factor_all 0.0476
_refine_ls_R_factor_gt 0.0335
_refine_ls_shift/su_max 0.001
_refine_ls_shift/su_mean 0.000
_refine_ls_structure_factor_coef Fsqd
_refine_ls_weighting_details 'w=1/[\s^2^(Fo^2^)+(0.0301P)^2^+0.7475P] where P=(Fo^2^+2Fc^2^)/3'
_refine_ls_weighting_scheme calc
_refine_ls_wR_factor_gt 0.0680
_refine_ls_wR_factor_ref 0.0739
_reflns_Friedel_coverage 0.730
_reflns_Friedel_fraction_full 0.999
_reflns_Friedel_fraction_max 0.851
_reflns_number_gt 5992
_reflns_number_total 7163
_reflns_threshold_expression 'I > 2\s(I)'
_cod_data_source_file c8cc06283h2.cif
_cod_data_source_block dp28
_cod_depositor_comments 'Adding full bibliography for 7122108--7122115.cif.'
_cod_database_code 7122110
_shelx_shelxl_version_number 2016/4
_chemical_oxdiff_formula 'c29 h38 o4 p2 Pd1'
_shelx_space_group_comment
;
The symmetry employed for this shelxl refinement is uniquely defined
by the following loop, which should always be used as a source of
symmetry information in preference to the above space-group names.
They are only intended as comments.
;
_diffrn_oxdiff_ac3_digest_frames
;
012e918b2e28989d410669ef3128fbbd0d00609f7e3
;
_reflns_odcompleteness_completeness 99.54
_reflns_odcompleteness_iscentric 1
_reflns_odcompleteness_theta 24.66
_olex2_refinement_description
;
1. Fixed Uiso
 At 1.2 times of:
  All C(H) groups
 At 1.5 times of:
  All C(H,H,H) groups, All O(H) groups
2.a Riding coordinates:
 O1(H1)
2.b Aromatic/amide H refined with riding coordinates:
 C3(H3), C4(H4), C6(H6), C11(H11), C12(H12), C13(H13), C14(H14), C15(H15),
 C21(H21), C22(H22), C23(H23), C24(H24), C25(H25)
2.c Idealised Me refined as rotating group:
 C8(H8A,H8B,H8C), C9(H9A,H9B,H9C), C17(H17A,H17B,H17C), C18(H18A,H18B,H18C),
 C19(H19A,H19B,H19C), C27(H27A,H27B,H27C), C28(H28A,H28B,H28C), C29(H29A,H29B,
 H29C)
;
_olex2_submission_special_instructions 'No special instructions were received'
_oxdiff_exptl_absorpt_empirical_details
;
Empirical correction (ABSPACK) includes:
- Absorption correction using spherical harmonics
- Frame scaling
;
_oxdiff_exptl_absorpt_empirical_full_max 1.412
_oxdiff_exptl_absorpt_empirical_full_min 0.681

loop_
_space_group_symop_operation_xyz
'x, y, z'
'-x+1/2, -y, z+1/2'
'-x, y+1/2, -z+1/2'
'x+1/2, -y+1/2, -z'

loop_
_atom_site_label
_atom_site_type_symbol
_atom_site_fract_x
_atom_site_fract_y
_atom_site_fract_z
_atom_site_U_iso_or_equiv
_atom_site_adp_type
_atom_site_occupancy
_atom_site_site_symmetry_order
_atom_site_calc_flag
_atom_site_refinement_flags_posn
Pd1 Pd 0.67847(3) 0.54828(2) 0.34223(2) 0.05952(10) Uani 1 1 d .
P1 P 0.68632(12) 0.54868(9) 0.23361(5) 0.0697(3) Uani 1 1 d .
P2 P 0.82771(11) 0.65668(7) 0.34794(6) 0.0681(3) Uani 1 1 d .
O1 O 0.7695(4) 0.6197(3) 0.19873(17) 0.1042(13) Uani 1 1 d .
H1 H 0.829991 0.662339 0.236807 0.156 Uiso 1 1 d R
O2 O 0.8734(4) 0.7019(3) 0.28516(18) 0.1061(13) Uani 1 1 d .
O3 O 0.5396(3) 0.4441(2) 0.36074(13) 0.0715(8) Uani 1 1 d .
O4 O 0.6351(3) 0.5097(2) 0.44320(14) 0.0755(9) Uani 1 1 d .
C1 C 0.5604(4) 0.4494(3) 0.42170(19) 0.0580(9) Uani 1 1 d .
C2 C 0.5040(4) 0.3839(2) 0.46682(18) 0.0518(8) Uani 1 1 d .
C3 C 0.5575(4) 0.3798(3) 0.52888(19) 0.0606(10) Uani 1 1 d .
H3 H 0.622143 0.420521 0.541421 0.073 Uiso 1 1 calc R
C4 C 0.5175(4) 0.3167(3) 0.5729(2) 0.0681(11) Uani 1 1 d .
H4 H 0.554733 0.315233 0.614642 0.082 Uiso 1 1 calc R
C5 C 0.4231(5) 0.2565(3) 0.5549(2) 0.0716(12) Uani 1 1 d .
C6 C 0.3670(5) 0.2624(3) 0.4945(3) 0.0785(13) Uani 1 1 d .
H6 H 0.300173 0.222360 0.483387 0.094 Uiso 1 1 calc R
C7 C 0.4033(4) 0.3245(3) 0.4485(2) 0.0636(10) Uani 1 1 d .
C8 C 0.3338(7) 0.3257(4) 0.3837(3) 0.0984(18) Uani 1 1 d .
H8A H 0.298316 0.382951 0.375546 0.148 Uiso 1 1 calc GR
H8B H 0.261038 0.284284 0.383834 0.148 Uiso 1 1 calc GR
H8C H 0.397254 0.310750 0.350019 0.148 Uiso 1 1 calc GR
C9 C 0.3778(8) 0.1864(4) 0.6030(3) 0.121(3) Uani 1 1 d .
H9A H 0.455714 0.160660 0.623203 0.182 Uiso 1 1 calc GR
H9B H 0.327822 0.142359 0.580059 0.182 Uiso 1 1 calc GR
H9C H 0.321311 0.212177 0.635860 0.182 Uiso 1 1 calc GR
C10 C 0.5155(5) 0.5574(4) 0.2027(2) 0.0792(13) Uani 1 1 d .
C11 C 0.4087(5) 0.5142(4) 0.2305(3) 0.0971(18) Uani 1 1 d .
H11 H 0.423692 0.479748 0.267152 0.117 Uiso 1 1 calc R
C12 C 0.2796(6) 0.5206(6) 0.2055(4) 0.129(3) Uani 1 1 d .
H12 H 0.208436 0.490462 0.224760 0.155 Uiso 1 1 calc R
C13 C 0.2580(9) 0.5711(7) 0.1528(6) 0.163(4) Uani 1 1 d .
H13 H 0.170883 0.576207 0.136026 0.196 Uiso 1 1 calc R
C14 C 0.3594(11) 0.6138(6) 0.1242(5) 0.154(4) Uani 1 1 d .
H14 H 0.342129 0.647260 0.087209 0.185 Uiso 1 1 calc R
C15 C 0.4925(7) 0.6092(4) 0.1489(3) 0.117(2) Uani 1 1 d .
H15 H 0.562618 0.640208 0.129474 0.140 Uiso 1 1 calc R
C16 C 0.7544(5) 0.4419(4) 0.2058(2) 0.0863(14) Uani 1 1 d .
C17 C 0.9020(5) 0.4379(6) 0.2305(4) 0.132(3) Uani 1 1 d .
H17A H 0.953972 0.483168 0.210025 0.198 Uiso 1 1 calc GR
H17B H 0.940339 0.382233 0.219775 0.198 Uiso 1 1 calc GR
H17C H 0.903426 0.445825 0.276984 0.198 Uiso 1 1 calc GR
C18 C 0.6783(7) 0.3662(4) 0.2341(3) 0.0975(16) Uani 1 1 d .
H18A H 0.682243 0.368841 0.280940 0.146 Uiso 1 1 calc GR
H18B H 0.718238 0.312741 0.219359 0.146 Uiso 1 1 calc GR
H18C H 0.585595 0.368713 0.220236 0.146 Uiso 1 1 calc GR
C19 C 0.7470(9) 0.4380(6) 0.1309(3) 0.145(3) Uani 1 1 d .
H19A H 0.656109 0.450086 0.117015 0.217 Uiso 1 1 calc GR
H19B H 0.772911 0.381001 0.116306 0.217 Uiso 1 1 calc GR
H19C H 0.807166 0.480614 0.112602 0.217 Uiso 1 1 calc GR
C20 C 0.9801(5) 0.6142(4) 0.3864(3) 0.0809(14) Uani 1 1 d .
C21 C 1.1041(5) 0.6354(5) 0.3603(4) 0.117(2) Uani 1 1 d .
H21 H 1.110092 0.672315 0.324367 0.141 Uiso 1 1 calc R
C22 C 1.2202(8) 0.6008(8) 0.3883(6) 0.169(5) Uani 1 1 d .
H22 H 1.303757 0.610918 0.368847 0.203 Uiso 1 1 calc R
C23 C 1.2134(11) 0.5530(8) 0.4430(7) 0.175(6) Uani 1 1 d .
H23 H 1.292508 0.534703 0.463398 0.210 Uiso 1 1 calc R
C24 C 1.0894(10) 0.5308(5) 0.4693(5) 0.151(4) Uani 1 1 d .
H24 H 1.084747 0.495509 0.506188 0.181 Uiso 1 1 calc R
C25 C 0.9720(6) 0.5614(4) 0.4404(3) 0.1010(18) Uani 1 1 d .
H25 H 0.888081 0.546250 0.457468 0.121 Uiso 1 1 calc R
C26 C 0.7611(5) 0.7442(3) 0.4005(3) 0.0836(15) Uani 1 1 d .
C27 C 0.8670(7) 0.8171(4) 0.4051(4) 0.113(2) Uani 1 1 d .
H27A H 0.947780 0.794764 0.425068 0.169 Uiso 1 1 calc GR
H27B H 0.831846 0.863995 0.431091 0.169 Uiso 1 1 calc GR
H27C H 0.887663 0.838101 0.362101 0.169 Uiso 1 1 calc GR
C28 C 0.7271(8) 0.7127(4) 0.4693(3) 0.126(3) Uani 1 1 d .
H28A H 0.655815 0.670291 0.467153 0.189 Uiso 1 1 calc GR
H28B H 0.698328 0.761162 0.495464 0.189 Uiso 1 1 calc GR
H28C H 0.805888 0.686657 0.488640 0.189 Uiso 1 1 calc GR
C29 C 0.6337(8) 0.7791(5) 0.3677(5) 0.161(4) Uani 1 1 d .
H29A H 0.652320 0.791193 0.322626 0.241 Uiso 1 1 calc GR
H29B H 0.605595 0.831699 0.389198 0.241 Uiso 1 1 calc GR
H29C H 0.563018 0.736422 0.370772 0.241 Uiso 1 1 calc GR

loop_
_atom_site_aniso_label
_atom_site_aniso_U_11
_atom_site_aniso_U_22
_atom_site_aniso_U_33
_atom_site_aniso_U_23
_atom_site_aniso_U_13
_atom_site_aniso_U_12
Pd1 0.05046(14) 0.07249(18) 0.05562(15) 0.01405(15) -0.00112(14) -0.01514(15)
P1 0.0601(5) 0.0932(7) 0.0559(5) 0.0207(6) -0.0047(5) -0.0109(8)
P2 0.0548(5) 0.0734(6) 0.0763(6) 0.0187(6) 0.0001(7) -0.0163(5)
O1 0.105(3) 0.142(3) 0.066(2) 0.037(2) -0.0014(18) -0.037(2)
O2 0.111(3) 0.123(3) 0.085(2) 0.026(2) 0.007(2) -0.057(2)
O3 0.0703(16) 0.086(2) 0.0586(17) 0.0067(15) -0.0004(12) -0.0283(17)
O4 0.088(2) 0.0767(19) 0.0616(17) 0.0026(14) 0.0036(15) -0.0360(16)
C1 0.0511(19) 0.061(2) 0.062(2) -0.004(2) 0.0071(16) -0.013(2)
C2 0.051(2) 0.051(2) 0.054(2) -0.0029(16) 0.0102(16) -0.0052(16)
C3 0.055(2) 0.068(2) 0.060(2) -0.0051(19) 0.0084(18) -0.0088(18)
C4 0.064(2) 0.080(3) 0.060(2) 0.012(2) 0.010(2) 0.007(2)
C5 0.073(3) 0.061(3) 0.080(3) 0.013(2) 0.020(2) -0.001(2)
C6 0.086(3) 0.060(3) 0.089(3) 0.004(2) 0.008(3) -0.024(2)
C7 0.069(3) 0.053(2) 0.068(3) -0.0044(19) 0.003(2) -0.013(2)
C8 0.110(4) 0.092(4) 0.093(3) 0.008(3) -0.027(3) -0.052(4)
C9 0.156(7) 0.091(4) 0.116(5) 0.039(4) 0.021(4) -0.024(4)
C10 0.077(3) 0.094(3) 0.066(3) 0.002(3) -0.021(2) 0.009(3)
C11 0.063(3) 0.130(5) 0.099(4) 0.007(3) -0.022(3) 0.007(3)
C12 0.071(3) 0.173(7) 0.144(6) -0.012(5) -0.042(4) 0.022(4)
C13 0.117(6) 0.194(10) 0.178(9) -0.035(9) -0.086(7) 0.051(6)
C14 0.171(9) 0.158(8) 0.132(6) 0.017(6) -0.083(7) 0.050(7)
C15 0.134(5) 0.120(5) 0.096(4) 0.018(4) -0.050(4) 0.011(4)
C16 0.065(3) 0.128(4) 0.066(3) 0.009(3) 0.007(2) 0.006(3)
C17 0.063(3) 0.172(7) 0.161(7) -0.005(6) 0.011(4) 0.016(4)
C18 0.101(4) 0.103(4) 0.089(3) -0.006(3) 0.003(4) 0.021(4)
C19 0.200(8) 0.165(7) 0.069(3) -0.004(4) 0.031(4) 0.015(6)
C20 0.057(3) 0.085(3) 0.101(4) -0.028(3) -0.006(3) 0.002(2)
C21 0.059(3) 0.146(6) 0.147(6) -0.055(5) 0.003(3) -0.003(3)
C22 0.068(4) 0.223(13) 0.215(10) -0.121(9) -0.012(6) 0.026(6)
C23 0.112(7) 0.163(9) 0.251(13) -0.098(10) -0.086(9) 0.064(7)
C24 0.169(8) 0.096(5) 0.188(8) -0.026(5) -0.101(7) 0.030(5)
C25 0.100(4) 0.083(4) 0.120(4) 0.002(4) -0.046(3) 0.004(3)
C26 0.066(3) 0.065(3) 0.120(4) 0.011(3) 0.003(3) 0.000(2)
C27 0.109(5) 0.073(4) 0.155(6) -0.002(3) 0.021(4) -0.024(3)
C28 0.169(7) 0.077(4) 0.133(5) -0.010(4) 0.065(5) -0.018(4)
C29 0.101(5) 0.104(5) 0.276(12) -0.001(6) -0.043(6) 0.031(4)

loop_
_atom_type_symbol
_atom_type_description
_atom_type_scat_dispersion_real
_atom_type_scat_dispersion_imag
_atom_type_scat_source
C C 0.0033 0.0016 'International Tables Vol C Tables 4.2.6.8 and 6.1.1.4'
H H 0.0000 0.0000 'International Tables Vol C Tables 4.2.6.8 and 6.1.1.4'
O O 0.0106 0.0060 'International Tables Vol C Tables 4.2.6.8 and 6.1.1.4'
P P 0.1023 0.0942 'International Tables Vol C Tables 4.2.6.8 and 6.1.1.4'
Pd Pd -0.9988 1.0072 'International Tables Vol C Tables 4.2.6.8 and 6.1.1.4'

loop_
_geom_angle_atom_site_label_1
_geom_angle_atom_site_label_2
_geom_angle_atom_site_label_3
_geom_angle
P1 Pd1 P2 91.56(5)
P1 Pd1 C1 131.69(10)
P2 Pd1 C1 136.47(9)
O3 Pd1 P1 101.62(8)
O3 Pd1 P2 166.76(8)
O3 Pd1 O4 60.40(10)
O3 Pd1 C1 30.29(11)
O4 Pd1 P1 161.76(9)
O4 Pd1 P2 106.37(8)
O4 Pd1 C1 30.17(11)
O1 P1 Pd1 118.94(16)
O1 P1 C10 106.5(2)
O1 P1 C16 106.7(2)
C10 P1 Pd1 108.50(16)
C10 P1 C16 107.2(2)
C16 P1 Pd1 108.44(16)
O2 P2 Pd1 119.38(15)
O2 P2 C20 106.4(3)
O2 P2 C26 105.4(2)
C20 P2 Pd1 107.68(19)
C20 P2 C26 107.7(2)
C26 P2 Pd1 109.79(17)
P1 O1 H1 110.9
P2 O2 H1 110.3
C1 O3 Pd1 91.3(2)
C1 O4 Pd1 89.1(2)
O3 C1 Pd1 58.41(19)
O3 C1 C2 120.8(3)
O4 C1 Pd1 60.8(2)
O4 C1 O3 119.0(4)
O4 C1 C2 120.1(3)
C2 C1 Pd1 173.2(3)
C3 C2 C1 117.6(3)
C3 C2 C7 119.4(4)
C7 C2 C1 123.0(4)
C2 C3 H3 119.2
C2 C3 C4 121.6(4)
C4 C3 H3 119.2
C3 C4 H4 120.2
C5 C4 C3 119.6(4)
C5 C4 H4 120.2
C4 C5 C9 120.3(5)
C6 C5 C4 118.7(4)
C6 C5 C9 120.9(5)
C5 C6 H6 118.0
C5 C6 C7 123.9(4)
C7 C6 H6 118.0
C2 C7 C8 123.9(4)
C6 C7 C2 116.6(4)
C6 C7 C8 119.5(4)
C7 C8 H8A 109.5
C7 C8 H8B 109.5
C7 C8 H8C 109.5
H8A C8 H8B 109.5
H8A C8 H8C 109.5
H8B C8 H8C 109.5
C5 C9 H9A 109.5
C5 C9 H9B 109.5
C5 C9 H9C 109.5
H9A C9 H9B 109.5
H9A C9 H9C 109.5
H9B C9 H9C 109.5
C11 C10 P1 122.6(4)
C11 C10 C15 119.0(5)
C15 C10 P1 118.5(5)
C10 C11 H11 119.2
C10 C11 C12 121.6(6)
C12 C11 H11 119.2
C11 C12 H12 120.5
C13 C12 C11 119.1(8)
C13 C12 H12 120.5
C12 C13 H13 119.5
C14 C13 C12 121.1(7)
C14 C13 H13 119.5
C13 C14 H14 119.4
C13 C14 C15 121.2(8)
C15 C14 H14 119.4
C10 C15 C14 118.0(8)
C10 C15 H15 121.0
C14 C15 H15 121.0
C17 C16 P1 106.1(5)
C18 C16 P1 112.4(3)
C18 C16 C17 108.4(5)
C18 C16 C19 109.4(6)
C19 C16 P1 108.8(5)
C19 C16 C17 111.8(5)
C16 C17 H17A 109.5
C16 C17 H17B 109.5
C16 C17 H17C 109.5
H17A C17 H17B 109.5
H17A C17 H17C 109.5
H17B C17 H17C 109.5
C16 C18 H18A 109.5
C16 C18 H18B 109.5
C16 C18 H18C 109.5
H18A C18 H18B 109.5
H18A C18 H18C 109.5
H18B C18 H18C 109.5
C16 C19 H19A 109.5
C16 C19 H19B 109.5
C16 C19 H19C 109.5
H19A C19 H19B 109.5
H19A C19 H19C 109.5
H19B C19 H19C 109.5
C21 C20 P2 119.0(5)
C25 C20 P2 120.8(4)
C25 C20 C21 120.2(6)
C20 C21 H21 120.5
C20 C21 C22 119.1(8)
C22 C21 H21 120.5
C21 C22 H22 119.6
C23 C22 C21 120.8(9)
C23 C22 H22 119.6
C22 C23 H23 119.8
C22 C23 C24 120.3(9)
C24 C23 H23 119.8
C23 C24 H24 120.2
C23 C24 C25 119.5(9)
C25 C24 H24 120.2
C20 C25 C24 119.8(7)
C20 C25 H25 120.1
C24 C25 H25 120.1
C27 C26 P2 108.9(4)
C28 C26 P2 112.7(4)
C28 C26 C27 108.9(5)
C29 C26 P2 107.1(5)
C29 C26 C27 109.5(5)
C29 C26 C28 109.6(6)
C26 C27 H27A 109.5
C26 C27 H27B 109.5
C26 C27 H27C 109.5
H27A C27 H27B 109.5
H27A C27 H27C 109.5
H27B C27 H27C 109.5
C26 C28 H28A 109.5
C26 C28 H28B 109.5
C26 C28 H28C 109.5
H28A C28 H28B 109.5
H28A C28 H28C 109.5
H28B C28 H28C 109.5
C26 C29 H29A 109.5
C26 C29 H29B 109.5
C26 C29 H29C 109.5
H29A C29 H29B 109.5
H29A C29 H29C 109.5
H29B C29 H29C 109.5

loop_
_geom_bond_atom_site_label_1
_geom_bond_atom_site_label_2
_geom_bond_distance
Pd1 P1 2.2253(10)
Pd1 P2 2.2266(10)
Pd1 O3 2.141(3)
Pd1 O4 2.193(3)
Pd1 C1 2.512(4)
P1 O1 1.540(4)
P1 C10 1.808(4)
P1 C16 1.861(6)
P2 O2 1.529(3)
P2 C20 1.820(5)
P2 C26 1.843(6)
O1 H1 1.1809
O2 H1 1.2380
O3 C1 1.268(4)
O4 C1 1.263(5)
C1 C2 1.475(5)
C2 C3 1.378(6)
C2 C7 1.401(5)
C3 H3 0.9300
C3 C4 1.382(6)
C4 H4 0.9300
C4 C5 1.364(7)
C5 C6 1.358(7)
C5 C9 1.524(6)
C6 H6 0.9300
C6 C7 1.389(6)
C7 C8 1.494(7)
C8 H8A 0.9600
C8 H8B 0.9600
C8 H8C 0.9600
C9 H9A 0.9600
C9 H9B 0.9600
C9 H9C 0.9600
C10 C11 1.371(7)
C10 C15 1.377(7)
C11 H11 0.9300
C11 C12 1.379(7)
C12 H12 0.9300
C12 C13 1.345(12)
C13 H13 0.9300
C13 C14 1.334(13)
C14 H14 0.9300
C14 C15 1.412(10)
C15 H15 0.9300
C16 C17 1.545(7)
C16 C18 1.501(8)
C16 C19 1.536(8)
C17 H17A 0.9600
C17 H17B 0.9600
C17 H17C 0.9600
C18 H18A 0.9600
C18 H18B 0.9600
C18 H18C 0.9600
C19 H19A 0.9600
C19 H19B 0.9600
C19 H19C 0.9600
C20 C21 1.377(8)
C20 C25 1.374(8)
C21 H21 0.9300
C21 C22 1.388(12)
C22 H22 0.9300
C22 C23 1.341(15)
C23 H23 0.9300
C23 C24 1.381(15)
C24 H24 0.9300
C24 C25 1.385(9)
C25 H25 0.9300
C26 C27 1.535(8)
C26 C28 1.527(8)
C26 C29 1.524(8)
C27 H27A 0.9600
C27 H27B 0.9600
C27 H27C 0.9600
C28 H28A 0.9600
C28 H28B 0.9600
C28 H28C 0.9600
C29 H29A 0.9600
C29 H29B 0.9600
C29 H29C 0.9600
